data_4025653
loop_
_publ_author_name
'Dmytro S. Radchenko'
'Sergiy O. Pavlenko'
'Oleksandr O. Grygorenko'
'Dmitriy M. Volochnyuk'
'Svitlana V. Shishkina'
'Oleg V. Shishkin'
'Igor V. Komarov'

_publ_contact_author
;
  Shishkina S.V.
  Institute for Single Crystals
  60 Lenina ave.
  Kharkiv, 61072
  Ukraine
;
_publ_contact_author_email sveta@xray.isc.kharkov.com
_publ_contact_author_fax '380 57 341 02 73'
_publ_contact_author_phone '380 57 341 02 58'
_publ_section_title
;
 Cyclobutane-Derived Diamines: Synthesis and Molecular Structure
;
_journal_name_full 'Journal of Organic Chemistry'
_journal_page_first 5941
_journal_page_last 5952
_journal_paper_doi 10.1021/jo101271h
_journal_volume 75
_journal_year 2010
_chemical_formula_moiety 'C9 H18 N2 O2'
_chemical_formula_sum 'C9 H18 N2 O2'
_chemical_formula_weight 186.25
_chemical_name_systematic
; 
 ? 
;
_space_group_IT_number 33
_symmetry_cell_setting orthorhombic
_symmetry_space_group_name_Hall 'P 2c -2n'
_symmetry_space_group_name_H-M 'P n a 21'
_atom_sites_solution_hydrogens difmap
_atom_sites_solution_primary direct
_atom_sites_solution_secondary difmap
_audit_creation_method SHELXL-97
_cell_angle_alpha 90.00
_cell_angle_beta 90.00
_cell_angle_gamma 90.00
_cell_formula_units_Z 4
_cell_length_a 9.9889(7)
_cell_length_b 11.4918(8)
_cell_length_c 9.6399(7)
_cell_measurement_reflns_used 2726
_cell_measurement_temperature 293(2)
_cell_measurement_theta_max 31.9
_cell_measurement_theta_min 3.4
_cell_volume 1106.57(14)
_computing_cell_refinement
;
CrysAlis RED, Oxford Diffraction Ltd.,
Version 1.171.31.8 (release 12-01-2007 CrysAlis171 .NET)
(compiled Jan 12 2007,17:49:11)
;
_computing_data_collection
;
CrysAlis CCD, Oxford Diffraction Ltd.,
Version 1.171.31.8 (release 12-01-2007 CrysAlis171 .NET)
(compiled Jan 12 2007,17:49:11)
;
_computing_data_reduction
;
CrysAlis RED, Oxford Diffraction Ltd.,
Version 1.171.31.8 (release 12-01-2007 CrysAlis171 .NET)
(compiled Jan 12 2007,17:49:11)
;
_computing_molecular_graphics 'XP (Siemens, 1998)'
_computing_publication_material 'SHELXTL (Sheldrick, 1998)'
_computing_structure_refinement 'SHELXTL (Sheldrick, 1998)'
_computing_structure_solution 'SHELXTL (Sheldrick, 1998)'
_diffrn_ambient_temperature 293(2)
_diffrn_detector_area_resol_mean 16.1827
_diffrn_measured_fraction_theta_full 0.972
_diffrn_measured_fraction_theta_max 0.972
_diffrn_measurement_device_type Xcalibur"3
_diffrn_measurement_method \w-scans
_diffrn_radiation_monochromator graphite
_diffrn_radiation_source 'Enhance (Mo) X-ray Source'
_diffrn_radiation_type MoK\a
_diffrn_radiation_wavelength 0.71073
_diffrn_reflns_av_R_equivalents 0.0326
_diffrn_reflns_av_sigmaI/netI 0.0439
_diffrn_reflns_limit_h_max 14
_diffrn_reflns_limit_h_min -13
_diffrn_reflns_limit_k_max 16
_diffrn_reflns_limit_k_min -15
_diffrn_reflns_limit_l_max 13
_diffrn_reflns_limit_l_min -13
_diffrn_reflns_number 5936
_diffrn_reflns_theta_full 29.99
_diffrn_reflns_theta_max 29.99
_diffrn_reflns_theta_min 3.43
_diffrn_standards_interval_count 50
_diffrn_standards_number 2
_exptl_absorpt_coefficient_mu 0.079
_exptl_absorpt_correction_type none
_exptl_crystal_colour colourless
_exptl_crystal_density_diffrn 1.118
_exptl_crystal_density_method 'not measured'
_exptl_crystal_description plate
_exptl_crystal_F_000 408
_exptl_crystal_size_max 0.40
_exptl_crystal_size_mid 0.40
_exptl_crystal_size_min 0.05
_refine_diff_density_max 0.142
_refine_diff_density_min -0.175
_refine_diff_density_rms 0.041
_refine_ls_abs_structure_details 'Flack H D (1983), Acta Cryst. A39, 876-881'
_refine_ls_abs_structure_Flack 0.4(16)
_refine_ls_extinction_method none
_refine_ls_goodness_of_fit_ref 0.954
_refine_ls_hydrogen_treatment mixed
_refine_ls_matrix_type full
_refine_ls_number_parameters 129
_refine_ls_number_reflns 2929
_refine_ls_number_restraints 4
_refine_ls_restrained_S_all 0.959
_refine_ls_R_factor_all 0.0845
_refine_ls_R_factor_gt 0.0542
_refine_ls_shift/su_max 0.000
_refine_ls_shift/su_mean 0.000
_refine_ls_structure_factor_coef Fsqd
_refine_ls_weighting_details 'calc w=1/[\s^2^(Fo^2^)+(0.0783P)^2^+0.0000P] where P=(Fo^2^+2Fc^2^)/3'
_refine_ls_weighting_scheme calc
_refine_ls_wR_factor_gt 0.1204
_refine_ls_wR_factor_ref 0.1338
_reflns_number_gt 1899
_reflns_number_total 2929
_reflns_threshold_expression >2sigma(I)
_cod_data_source_file jo101271h_si_002.cif
_cod_data_source_block 11b
_cod_database_code 4025653

loop_
_symmetry_equiv_pos_as_xyz
'x, y, z'
'-x, -y, z+1/2'
'x+1/2, -y+1/2, z'
'-x+1/2, y+1/2, z+1/2'

loop_
_atom_site_label
_atom_site_type_symbol
_atom_site_fract_x
_atom_site_fract_y
_atom_site_fract_z
_atom_site_U_iso_or_equiv
_atom_site_adp_type
_atom_site_occupancy
_atom_site_symmetry_multiplicity
_atom_site_calc_flag
_atom_site_refinement_flags
_atom_site_disorder_assembly
_atom_site_disorder_group
O1 O 0.17823(14) 0.24062(17) 0.7301(2) 0.0707(5) Uani 1 1 d . . .
O2 O 0.01034(14) 0.16355(14) 0.60151(16) 0.0561(4) Uani 1 1 d . . .
N1 N -0.2100(3) 0.4797(2) 1.1463(3) 0.0763(7) Uani 1 1 d . . .
H1NB H -0.272(3) 0.458(2) 1.101(3) 0.072(10) Uiso 1 1 d . . .
H1NA H -0.196(4) 0.553(4) 1.175(4) 0.107(12) Uiso 1 1 d . . .
N2 N -0.03632(17) 0.26353(16) 0.78934(19) 0.0535(5) Uani 1 1 d . . .
H2N H -0.1176 0.2472 0.7674 0.064 Uiso 1 1 calc R . .
C1 C -0.0952(3) 0.43400(19) 1.0757(2) 0.0557(5) Uani 1 1 d . . .
H1 H -0.0148 0.4545 1.1286 0.067 Uiso 1 1 calc R . .
C2 C -0.0918(4) 0.3044(2) 1.0444(2) 0.0771(9) Uani 1 1 d . . .
H2B H -0.1793 0.2705 1.0277 0.093 Uiso 1 1 calc R . .
H2A H -0.0417 0.2590 1.1115 0.093 Uiso 1 1 calc R . .
C3 C -0.0137(2) 0.3324(2) 0.9121(2) 0.0570(5) Uani 1 1 d . . .
H3 H 0.0823 0.3332 0.9332 0.068 Uiso 1 1 calc R . .
C4 C -0.0673(3) 0.45454(18) 0.9209(2) 0.0599(6) Uani 1 1 d . . .
H4B H -0.1472 0.4674 0.8659 0.072 Uiso 1 1 calc R . .
H4A H -0.0007 0.5142 0.9031 0.072 Uiso 1 1 calc R . .
C5 C 0.06062(18) 0.22398(15) 0.7085(2) 0.0436(4) Uani 1 1 d . . .
C6 C 0.09681(17) 0.12193(14) 0.48946(15) 0.0501(5) Uani 1 1 d D . .
C7 C -0.0028(3) 0.0632(4) 0.3902(3) 0.1018(12) Uani 1 1 d D . .
H7C H 0.0443 0.0343 0.3105 0.153 Uiso 1 1 calc R . .
H7B H -0.0688 0.1188 0.3612 0.153 Uiso 1 1 calc R . .
H7A H -0.0461 -0.0003 0.4369 0.153 Uiso 1 1 calc R . .
C8 C 0.1988(3) 0.0328(2) 0.5437(3) 0.0944(10) Uani 1 1 d D . .
H8C H 0.2368 -0.0090 0.4669 0.142 Uiso 1 1 calc R . .
H8B H 0.1548 -0.0209 0.6048 0.142 Uiso 1 1 calc R . .
H8A H 0.2686 0.0725 0.5931 0.142 Uiso 1 1 calc R . .
C9 C 0.1668(5) 0.2244(2) 0.4172(3) 0.1045(12) Uani 1 1 d D . .
H9C H 0.2332 0.2567 0.4781 0.157 Uiso 1 1 calc R . .
H9B H 0.1019 0.2831 0.3947 0.157 Uiso 1 1 calc R . .
H9A H 0.2090 0.1975 0.3337 0.157 Uiso 1 1 calc R . .

loop_
_atom_site_aniso_label
_atom_site_aniso_U_11
_atom_site_aniso_U_22
_atom_site_aniso_U_33
_atom_site_aniso_U_23
_atom_site_aniso_U_13
_atom_site_aniso_U_12
O1 0.0302(7) 0.1055(12) 0.0763(10) -0.0299(10) -0.0047(8) 0.0021(8)
O2 0.0362(7) 0.0763(9) 0.0559(8) -0.0267(7) 0.0069(7) 0.0012(7)
N1 0.0886(19) 0.0853(16) 0.0548(10) -0.0109(11) 0.0242(14) 0.0001(14)
N2 0.0308(8) 0.0719(11) 0.0579(9) -0.0287(8) -0.0071(8) 0.0042(8)
C1 0.0612(14) 0.0658(12) 0.0400(8) -0.0115(8) -0.0027(10) 0.0000(11)
C2 0.123(3) 0.0631(12) 0.0457(10) 0.0023(9) -0.0004(15) 0.0156(15)
C3 0.0393(10) 0.0765(13) 0.0552(11) -0.0263(10) -0.0096(10) 0.0055(10)
C4 0.0768(15) 0.0521(10) 0.0507(10) -0.0062(8) 0.0186(11) -0.0069(11)
C5 0.0311(10) 0.0491(9) 0.0506(9) -0.0065(8) -0.0011(9) 0.0041(8)
C6 0.0455(11) 0.0534(10) 0.0513(9) -0.0107(8) 0.0110(10) 0.0050(9)
C7 0.0757(19) 0.144(3) 0.0858(18) -0.072(2) 0.0106(17) -0.010(2)
C8 0.112(3) 0.0863(17) 0.0851(17) -0.0109(14) 0.0141(18) 0.0486(19)
C9 0.158(4) 0.0774(17) 0.0782(16) -0.0098(13) 0.043(2) -0.0243(19)

loop_
_atom_type_symbol
_atom_type_description
_atom_type_scat_dispersion_real
_atom_type_scat_dispersion_imag
_atom_type_scat_source
C C 0.0033 0.0016 'International Tables Vol C Tables 4.2.6.8 and 6.1.1.4'
H H 0.0000 0.0000 'International Tables Vol C Tables 4.2.6.8 and 6.1.1.4'
N N 0.0061 0.0033 'International Tables Vol C Tables 4.2.6.8 and 6.1.1.4'
O O 0.0106 0.0060 'International Tables Vol C Tables 4.2.6.8 and 6.1.1.4'

loop_
_geom_angle_atom_site_label_1
_geom_angle_atom_site_label_2
_geom_angle_atom_site_label_3
_geom_angle
_geom_angle_site_symmetry_1
_geom_angle_site_symmetry_3
_geom_angle_publ_flag
C5 O2 C6 121.05(14) . . ?
C5 N2 C3 123.87(17) . . ?
N1 C1 C2 118.1(2) . . ?
N1 C1 C4 123.4(2) . . ?
C2 C1 C4 87.36(14) . . ?
C1 C2 C3 88.29(18) . . ?
N2 C3 C4 120.2(2) . . ?
N2 C3 C2 119.2(2) . . ?
C4 C3 C2 88.16(16) . . ?
C3 C4 C1 88.63(17) . . ?
O1 C5 N2 123.72(17) . . ?
O1 C5 O2 125.38(18) . . ?
N2 C5 O2 110.90(15) . . ?
O2 C6 C8 110.99(16) . . ?
O2 C6 C9 110.65(17) . . ?
C8 C6 C9 111.3(3) . . ?
O2 C6 C7 102.78(16) . . ?
C8 C6 C7 110.4(2) . . ?
C9 C6 C7 110.4(3) . . ?

loop_
_geom_bond_atom_site_label_1
_geom_bond_atom_site_label_2
_geom_bond_distance
_geom_bond_site_symmetry_2
_geom_bond_publ_flag
O1 C5 1.208(2) . ?
O2 C5 1.341(2) . ?
O2 C6 1.463(2) . ?
N1 C1 1.433(3) . ?
N2 C5 1.324(3) . ?
N2 C3 1.442(3) . ?
C1 C2 1.520(3) . ?
C1 C4 1.536(3) . ?
C2 C3 1.530(4) . ?
C3 C4 1.504(3) . ?
C6 C8 1.5363(10) . ?
C6 C9 1.5364(10) . ?
C6 C7 1.5365(10) . ?

loop_
_geom_hbond_atom_site_label_D
_geom_hbond_atom_site_label_H
_geom_hbond_atom_site_label_A
_geom_hbond_distance_DH
_geom_hbond_distance_HA
_geom_hbond_distance_DA
_geom_hbond_angle_DHA
_geom_hbond_site_symmetry_A
N2 H2N O1 0.86 2.08 2.908(2) 162.9 3_455
N1 H1NA O1 0.89(4) 2.44(4) 3.329(4) 173(3) 2_565

loop_
_geom_torsion_atom_site_label_1
_geom_torsion_atom_site_label_2
_geom_torsion_atom_site_label_3
_geom_torsion_atom_site_label_4
_geom_torsion
_geom_torsion_site_symmetry_1
_geom_torsion_site_symmetry_2
_geom_torsion_site_symmetry_3
_geom_torsion_site_symmetry_4
_geom_torsion_publ_flag
N1 C1 C2 C3 147.2(2) . . . . ?
C4 C1 C2 C3 20.3(2) . . . . ?
C5 N2 C3 C4 117.7(2) . . . . ?
C5 N2 C3 C2 -135.8(2) . . . . ?
C1 C2 C3 N2 -144.7(2) . . . . ?
C1 C2 C3 C4 -20.8(2) . . . . ?
N2 C3 C4 C1 143.7(2) . . . . ?
C2 C3 C4 C1 20.5(2) . . . . ?
N1 C1 C4 C3 -143.0(3) . . . . ?
C2 C1 C4 C3 -20.7(2) . . . . ?
C3 N2 C5 O1 0.8(3) . . . . ?
C3 N2 C5 O2 -179.5(2) . . . . ?
C6 O2 C5 O1 -7.0(3) . . . . ?
C6 O2 C5 N2 173.23(16) . . . . ?
C5 O2 C6 C8 64.1(3) . . . . ?
C5 O2 C6 C9 -60.0(3) . . . . ?
C5 O2 C6 C7 -177.9(2) . . . . ?

loop_
_cod_related_entry_id
_cod_related_entry_database
_cod_related_entry_code
1 ChemSpider 17354814
